data_4089379
loop_
_publ_author_name
'Dugan, Thomas R.'
'Goldberg, Jonathan M.'
'Brennessel, William W.'
'Holland, Patrick L.'

_publ_section_title
;
 Low-Coordinate Cobalt Fluoride Complexes: Synthesis, Reactions, and
 Production from C--F Activation Reactions
;
_journal_issue 4
_journal_name_full Organometallics
_journal_page_first 1349
_journal_paper_doi 10.1021/om200991k
_journal_volume 31
_journal_year 2012
_chemical_formula_moiety 'C41 H66 Co N2'
_chemical_formula_sum 'C41 H66 Co N2'
_chemical_formula_weight 645.89
_chemical_name_common L(tBu)Co(n-hexyl)
_space_group_IT_number 61
_space_group_name_Hall '-P 2ac 2ab'
_space_group_name_H-M_alt 'P b c a'
_symmetry_cell_setting orthorhombic
_symmetry_space_group_name_H-M 'P b c a'
_atom_sites_solution_hydrogens geom
_atom_sites_solution_primary direct
_atom_sites_solution_secondary difmap
_audit_creation_method SHELXL-97
_cell_angle_alpha 90.00
_cell_angle_beta 90.00
_cell_angle_gamma 90.00
_cell_formula_units_Z 8
_cell_length_a 18.5200(11)
_cell_length_b 16.6656(10)
_cell_length_c 24.7602(15)
_cell_measurement_reflns_used 3726
_cell_measurement_temperature 100.0(1)
_cell_measurement_theta_max 26.60
_cell_measurement_theta_min 2.33
_cell_volume 7642.2(8)
_computing_cell_refinement 'SAINT (Bruker, 2009)'
_computing_data_collection 'APEX2 (Bruker, 2009)'
_computing_data_reduction 'SAINT (Bruker, 2009)'
_computing_molecular_graphics 'SHELXTL (Sheldrick, 2008)'
_computing_publication_material 'SHELXTL (Sheldrick, 2008)'
_computing_structure_refinement 'SHELXL-97 (Sheldrick, 2008)'
_computing_structure_solution 'SHELXS-97 (Sheldrick, 2008)'
_diffrn_ambient_temperature 100.0(1)
_diffrn_measured_fraction_theta_full 0.998
_diffrn_measured_fraction_theta_max 0.998
_diffrn_measurement_device_type 'Bruker SMART APEX II CCD Platform'
_diffrn_measurement_method 'area detector, \w scans per \f'
_diffrn_radiation_monochromator graphite
_diffrn_radiation_source 'fine-focus sealed tube'
_diffrn_radiation_type MoK\a
_diffrn_radiation_wavelength 0.71073
_diffrn_reflns_av_R_equivalents 0.1513
_diffrn_reflns_av_sigmaI/netI 0.0693
_diffrn_reflns_limit_h_max 26
_diffrn_reflns_limit_h_min -26
_diffrn_reflns_limit_k_max 23
_diffrn_reflns_limit_k_min -23
_diffrn_reflns_limit_l_max 35
_diffrn_reflns_limit_l_min -35
_diffrn_reflns_number 123724
_diffrn_reflns_theta_full 30.59
_diffrn_reflns_theta_max 30.59
_diffrn_reflns_theta_min 1.84
_diffrn_standards_number 0
_exptl_absorpt_coefficient_mu 0.478
_exptl_absorpt_correction_T_max 0.9105
_exptl_absorpt_correction_T_min 0.8940
_exptl_absorpt_correction_type multi-scan
_exptl_absorpt_process_details 'SADABS (Sheldrick, 2008)'
_exptl_crystal_colour orange
_exptl_crystal_density_diffrn 1.123
_exptl_crystal_density_method 'not measured'
_exptl_crystal_description block
_exptl_crystal_F_000 2824
_exptl_crystal_size_max 0.24
_exptl_crystal_size_mid 0.22
_exptl_crystal_size_min 0.20
_refine_diff_density_max 0.674
_refine_diff_density_min -0.448
_refine_diff_density_rms 0.072
_refine_ls_extinction_method none
_refine_ls_goodness_of_fit_ref 1.007
_refine_ls_hydrogen_treatment constr
_refine_ls_matrix_type full
_refine_ls_number_parameters 412
_refine_ls_number_reflns 11733
_refine_ls_number_restraints 0
_refine_ls_restrained_S_all 1.007
_refine_ls_R_factor_all 0.1120
_refine_ls_R_factor_gt 0.0546
_refine_ls_shift/su_max 0.002
_refine_ls_shift/su_mean 0.000
_refine_ls_structure_factor_coef Fsqd
_refine_ls_weighting_details 'calc w=1/[\s^2^(Fo^2^)+(0.0590P)^2^+3.3970P] where P=(Fo^2^+2Fc^2^)/3'
_refine_ls_weighting_scheme calc
_refine_ls_wR_factor_gt 0.1175
_refine_ls_wR_factor_ref 0.1433
_reflns_number_gt 6980
_reflns_number_total 11733
_reflns_threshold_expression >2sigma(I)
_cod_data_source_file om200991k_si_002.cif
_cod_data_source_block L(tBu)Co(n-hexyl)
_cod_original_sg_symbol_H-M Pbca
_cod_database_code 4089379

loop_
_symmetry_equiv_pos_as_xyz
'x, y, z'
'-x+1/2, -y, z+1/2'
'-x, y+1/2, -z+1/2'
'x+1/2, -y+1/2, -z'
'-x, -y, -z'
'x-1/2, y, -z-1/2'
'x, -y-1/2, z-1/2'
'-x-1/2, y-1/2, z'

loop_
_atom_site_label
_atom_site_type_symbol
_atom_site_fract_x
_atom_site_fract_y
_atom_site_fract_z
_atom_site_U_iso_or_equiv
_atom_site_adp_type
_atom_site_occupancy
_atom_site_symmetry_multiplicity
_atom_site_calc_flag
_atom_site_refinement_flags
Co1 Co 0.015594(16) 0.811346(19) 0.157870(11) 0.02206(8) Uani 1 1 d .
C1 C 0.09479(14) 0.82136(17) 0.21302(10) 0.0335(6) Uani 1 1 d .
H1A H 0.0957 0.7706 0.2338 0.040 Uiso 1 1 calc R
H1B H 0.1410 0.8244 0.1930 0.040 Uiso 1 1 calc R
C2 C 0.09490(14) 0.88940(17) 0.25374(10) 0.0358(6) Uani 1 1 d .
H2A H 0.1426 0.8914 0.2717 0.043 Uiso 1 1 calc R
H2B H 0.0879 0.9408 0.2344 0.043 Uiso 1 1 calc R
C3 C 0.03695(14) 0.88083(17) 0.29617(11) 0.0349(6) Uani 1 1 d .
H3A H 0.0465 0.8315 0.3172 0.042 Uiso 1 1 calc R
H3B H -0.0101 0.8738 0.2778 0.042 Uiso 1 1 calc R
C4 C 0.03096(14) 0.95155(17) 0.33542(10) 0.0357(6) Uani 1 1 d .
H4A H 0.0226 1.0010 0.3142 0.043 Uiso 1 1 calc R
H4B H -0.0121 0.9431 0.3585 0.043 Uiso 1 1 calc R
C5 C 0.09514(15) 0.96510(16) 0.37154(12) 0.0381(6) Uani 1 1 d .
H5A H 0.1373 0.9794 0.3489 0.046 Uiso 1 1 calc R
H5B H 0.1066 0.9144 0.3905 0.046 Uiso 1 1 calc R
C6 C 0.08344(17) 1.03091(18) 0.41330(13) 0.0466(7) Uani 1 1 d .
H6A H 0.1269 1.0366 0.4355 0.070 Uiso 1 1 calc R
H6B H 0.0424 1.0168 0.4364 0.070 Uiso 1 1 calc R
H6C H 0.0734 1.0817 0.3949 0.070 Uiso 1 1 calc R
N11 N 0.03826(9) 0.78652(11) 0.08236(7) 0.0181(3) Uani 1 1 d .
N21 N -0.08928(9) 0.80569(10) 0.15214(7) 0.0182(3) Uani 1 1 d .
C11 C 0.00231(11) 0.75126(13) -0.01562(8) 0.0199(4) Uani 1 1 d .
C21 C -0.01214(11) 0.77081(12) 0.04522(8) 0.0178(4) Uani 1 1 d .
C31 C -0.08587(11) 0.77110(13) 0.05850(8) 0.0191(4) Uani 1 1 d .
H31A H -0.1164 0.7572 0.0291 0.023 Uiso 1 1 calc R
C41 C -0.12369(11) 0.78775(12) 0.10645(8) 0.0168(4) Uani 1 1 d .
C51 C -0.20742(11) 0.78295(13) 0.09940(9) 0.0198(4) Uani 1 1 d .
C61 C 0.08092(12) 0.75178(15) -0.03430(9) 0.0260(5) Uani 1 1 d .
H61A H 0.0829 0.7420 -0.0733 0.039 Uiso 1 1 calc R
H61B H 0.1077 0.7096 -0.0154 0.039 Uiso 1 1 calc R
H61C H 0.1026 0.8041 -0.0262 0.039 Uiso 1 1 calc R
C71 C -0.02813(12) 0.66770(14) -0.02851(9) 0.0269(5) Uani 1 1 d .
H71A H -0.0230 0.6570 -0.0672 0.040 Uiso 1 1 calc R
H71B H -0.0793 0.6657 -0.0186 0.040 Uiso 1 1 calc R
H71C H -0.0015 0.6271 -0.0080 0.040 Uiso 1 1 calc R
C81 C -0.03659(12) 0.81479(15) -0.05015(9) 0.0258(5) Uani 1 1 d .
H81A H -0.0310 0.8016 -0.0885 0.039 Uiso 1 1 calc R
H81B H -0.0155 0.8677 -0.0431 0.039 Uiso 1 1 calc R
H81C H -0.0880 0.8155 -0.0409 0.039 Uiso 1 1 calc R
C91 C -0.25518(12) 0.79625(15) 0.14939(9) 0.0277(5) Uani 1 1 d .
H91A H -0.3061 0.7912 0.1392 0.042 Uiso 1 1 calc R
H91B H -0.2464 0.8500 0.1640 0.042 Uiso 1 1 calc R
H91C H -0.2435 0.7560 0.1769 0.042 Uiso 1 1 calc R
C101 C -0.22639(12) 0.69801(14) 0.07889(10) 0.0258(5) Uani 1 1 d .
H10A H -0.2031 0.6889 0.0439 0.039 Uiso 1 1 calc R
H10B H -0.2789 0.6932 0.0749 0.039 Uiso 1 1 calc R
H10C H -0.2092 0.6580 0.1049 0.039 Uiso 1 1 calc R
C111 C -0.23064(12) 0.84629(14) 0.05744(9) 0.0243(5) Uani 1 1 d .
H11A H -0.2051 0.8367 0.0234 0.037 Uiso 1 1 calc R
H11B H -0.2188 0.9000 0.0709 0.037 Uiso 1 1 calc R
H11C H -0.2828 0.8424 0.0513 0.037 Uiso 1 1 calc R
C12 C 0.11512(11) 0.78524(13) 0.07557(8) 0.0180(4) Uani 1 1 d .
C22 C 0.15279(11) 0.71278(13) 0.08363(8) 0.0193(4) Uani 1 1 d .
C32 C 0.22803(12) 0.71472(14) 0.08313(8) 0.0227(4) Uani 1 1 d .
H32A H 0.2542 0.6664 0.0888 0.027 Uiso 1 1 calc R
C42 C 0.26542(11) 0.78526(14) 0.07459(8) 0.0229(5) Uani 1 1 d .
H42A H 0.3167 0.7852 0.0739 0.027 Uiso 1 1 calc R
C52 C 0.22767(12) 0.85585(14) 0.06707(8) 0.0229(5) Uani 1 1 d .
H52A H 0.2536 0.9043 0.0612 0.027 Uiso 1 1 calc R
C62 C 0.15250(11) 0.85775(13) 0.06794(8) 0.0203(4) Uani 1 1 d .
C72 C 0.11389(12) 0.63455(13) 0.09507(9) 0.0238(5) Uani 1 1 d .
H72A H 0.0612 0.6433 0.0887 0.029 Uiso 1 1 calc R
C82 C 0.12397(16) 0.61106(16) 0.15408(10) 0.0382(6) Uani 1 1 d .
H82A H 0.1066 0.6545 0.1773 0.057 Uiso 1 1 calc R
H82B H 0.1753 0.6015 0.1612 0.057 Uiso 1 1 calc R
H82C H 0.0965 0.5620 0.1616 0.057 Uiso 1 1 calc R
C92 C 0.13876(14) 0.56580(15) 0.05827(12) 0.0359(6) Uani 1 1 d .
H92A H 0.1302 0.5804 0.0205 0.054 Uiso 1 1 calc R
H92B H 0.1115 0.5171 0.0670 0.054 Uiso 1 1 calc R
H92C H 0.1904 0.5560 0.0638 0.054 Uiso 1 1 calc R
C102 C 0.11413(12) 0.93767(13) 0.06171(9) 0.0241(5) Uani 1 1 d .
H10D H 0.0610 0.9278 0.0643 0.029 Uiso 1 1 calc R
C112 C 0.12952(16) 0.97618(16) 0.00651(10) 0.0383(6) Uani 1 1 d .
H11D H 0.1143 0.9396 -0.0223 0.057 Uiso 1 1 calc R
H11E H 0.1814 0.9869 0.0031 0.057 Uiso 1 1 calc R
H11F H 0.1027 1.0267 0.0035 0.057 Uiso 1 1 calc R
C122 C 0.13542(14) 0.99514(14) 0.10720(10) 0.0315(5) Uani 1 1 d .
H12A H 0.1253 0.9700 0.1422 0.047 Uiso 1 1 calc R
H12B H 0.1075 1.0449 0.1040 0.047 Uiso 1 1 calc R
H12C H 0.1871 1.0074 0.1046 0.047 Uiso 1 1 calc R
C13 C -0.12319(11) 0.83483(13) 0.20046(8) 0.0196(4) Uani 1 1 d .
C23 C -0.13582(11) 0.91744(13) 0.20554(9) 0.0222(4) Uani 1 1 d .
C33 C -0.16332(14) 0.94569(15) 0.25423(10) 0.0312(5) Uani 1 1 d .
H33A H -0.1723 1.0014 0.2586 0.037 Uiso 1 1 calc R
C43 C -0.17776(15) 0.89363(17) 0.29642(10) 0.0370(6) Uani 1 1 d .
H43A H -0.1963 0.9139 0.3295 0.044 Uiso 1 1 calc R
C53 C -0.16549(14) 0.81306(16) 0.29074(9) 0.0322(5) Uani 1 1 d .
H53A H -0.1760 0.7781 0.3200 0.039 Uiso 1 1 calc R
C63 C -0.13802(12) 0.78126(14) 0.24311(9) 0.0234(5) Uani 1 1 d .
C73 C -0.12048(12) 0.97488(13) 0.15948(10) 0.0254(5) Uani 1 1 d .
H73A H -0.1183 0.9425 0.1255 0.030 Uiso 1 1 calc R
C83 C -0.04750(17) 1.0145(2) 0.16679(14) 0.0547(9) Uani 1 1 d .
H83A H -0.0373 1.0490 0.1357 0.082 Uiso 1 1 calc R
H83B H -0.0101 0.9731 0.1697 0.082 Uiso 1 1 calc R
H83C H -0.0479 1.0470 0.1998 0.082 Uiso 1 1 calc R
C93 C -0.17887(17) 1.03795(18) 0.15211(13) 0.0482(8) Uani 1 1 d .
H93A H -0.1687 1.0696 0.1196 0.072 Uiso 1 1 calc R
H93B H -0.1797 1.0734 0.1837 0.072 Uiso 1 1 calc R
H93C H -0.2259 1.0116 0.1483 0.072 Uiso 1 1 calc R
C103 C -0.12623(13) 0.69160(14) 0.23698(9) 0.0289(5) Uani 1 1 d .
H10E H -0.1244 0.6793 0.1975 0.035 Uiso 1 1 calc R
C113 C -0.05460(16) 0.66538(18) 0.26170(13) 0.0461(7) Uani 1 1 d .
H11G H -0.0151 0.6957 0.2451 0.069 Uiso 1 1 calc R
H11H H -0.0474 0.6079 0.2553 0.069 Uiso 1 1 calc R
H11I H -0.0553 0.6757 0.3007 0.069 Uiso 1 1 calc R
C123 C -0.18782(16) 0.64185(17) 0.26182(12) 0.0433(7) Uani 1 1 d .
H12D H -0.2342 0.6611 0.2479 0.065 Uiso 1 1 calc R
H12E H -0.1869 0.6475 0.3012 0.065 Uiso 1 1 calc R
H12F H -0.1815 0.5853 0.2522 0.065 Uiso 1 1 calc R

loop_
_atom_site_aniso_label
_atom_site_aniso_U_11
_atom_site_aniso_U_22
_atom_site_aniso_U_33
_atom_site_aniso_U_23
_atom_site_aniso_U_13
_atom_site_aniso_U_12
Co1 0.01724(14) 0.03223(17) 0.01671(13) -0.00209(13) -0.00081(11) -0.00042(13)
C1 0.0304(13) 0.0438(16) 0.0262(12) -0.0028(11) -0.0075(10) -0.0014(11)
C2 0.0343(14) 0.0457(16) 0.0275(13) -0.0008(12) -0.0044(10) -0.0031(12)
C3 0.0320(13) 0.0401(15) 0.0328(13) -0.0041(11) -0.0024(10) -0.0008(11)
C4 0.0374(14) 0.0365(14) 0.0333(14) 0.0043(11) 0.0042(11) 0.0053(11)
C5 0.0367(14) 0.0333(15) 0.0443(16) -0.0026(12) 0.0058(12) 0.0014(11)
C6 0.0482(18) 0.0383(17) 0.0534(18) -0.0072(14) -0.0015(14) -0.0071(13)
N11 0.0165(8) 0.0194(9) 0.0183(8) 0.0003(7) 0.0005(7) 0.0009(7)
N21 0.0177(8) 0.0199(9) 0.0170(8) 0.0000(7) -0.0001(6) 0.0004(7)
C11 0.0219(11) 0.0228(11) 0.0150(9) -0.0018(8) 0.0002(7) 0.0018(8)
C21 0.0207(10) 0.0163(10) 0.0163(9) 0.0000(7) -0.0021(8) -0.0010(8)
C31 0.0175(10) 0.0222(11) 0.0177(10) -0.0012(8) -0.0014(8) 0.0002(8)
C41 0.0150(9) 0.0158(10) 0.0195(10) 0.0027(8) -0.0003(7) -0.0002(7)
C51 0.0164(10) 0.0230(10) 0.0200(10) 0.0007(8) -0.0015(8) -0.0003(8)
C61 0.0228(11) 0.0373(14) 0.0179(10) -0.0036(9) 0.0035(8) 0.0037(10)
C71 0.0291(12) 0.0278(12) 0.0237(11) -0.0070(9) 0.0012(9) 0.0027(9)
C81 0.0271(11) 0.0313(13) 0.0189(10) 0.0035(9) 0.0022(8) 0.0021(10)
C91 0.0172(10) 0.0410(14) 0.0249(11) -0.0010(10) 0.0011(8) -0.0010(9)
C101 0.0218(11) 0.0271(12) 0.0287(11) 0.0020(9) -0.0006(9) -0.0031(9)
C111 0.0190(10) 0.0271(12) 0.0269(11) 0.0016(9) -0.0033(9) 0.0001(9)
C12 0.0146(9) 0.0229(10) 0.0164(9) 0.0004(8) 0.0004(7) 0.0003(8)
C22 0.0186(10) 0.0232(11) 0.0160(9) -0.0005(8) -0.0011(8) 0.0007(8)
C32 0.0213(10) 0.0279(12) 0.0189(10) 0.0006(9) -0.0011(8) 0.0046(9)
C42 0.0153(10) 0.0350(13) 0.0184(10) -0.0004(9) 0.0002(8) -0.0013(9)
C52 0.0219(11) 0.0273(12) 0.0194(10) -0.0014(9) 0.0015(8) -0.0049(9)
C62 0.0227(10) 0.0222(11) 0.0160(10) 0.0003(8) 0.0003(8) -0.0006(8)
C72 0.0234(11) 0.0198(11) 0.0282(12) 0.0011(9) -0.0016(9) 0.0007(9)
C82 0.0529(17) 0.0306(14) 0.0312(13) 0.0093(11) -0.0018(12) -0.0103(12)
C92 0.0344(14) 0.0246(13) 0.0487(16) -0.0048(11) 0.0016(12) 0.0021(10)
C102 0.0258(11) 0.0202(11) 0.0263(11) 0.0011(9) 0.0007(9) -0.0024(9)
C112 0.0572(18) 0.0266(13) 0.0310(14) 0.0057(10) 0.0031(12) 0.0031(12)
C122 0.0381(14) 0.0243(12) 0.0321(13) -0.0002(10) 0.0028(11) -0.0009(10)
C13 0.0166(9) 0.0262(11) 0.0160(9) -0.0023(8) -0.0002(7) -0.0019(8)
C23 0.0202(10) 0.0241(11) 0.0222(11) -0.0024(9) 0.0008(8) -0.0002(8)
C33 0.0336(13) 0.0304(13) 0.0297(13) -0.0095(10) 0.0047(10) 0.0024(10)
C43 0.0441(16) 0.0444(16) 0.0224(12) -0.0074(11) 0.0100(11) -0.0002(12)
C53 0.0375(13) 0.0407(14) 0.0185(11) 0.0030(10) 0.0068(9) -0.0051(12)
C63 0.0239(11) 0.0283(12) 0.0180(10) 0.0015(9) 0.0000(8) -0.0024(9)
C73 0.0267(11) 0.0227(11) 0.0267(11) -0.0016(9) 0.0012(9) 0.0004(9)
C83 0.0440(17) 0.055(2) 0.065(2) 0.0239(17) -0.0086(15) -0.0211(15)
C93 0.0527(18) 0.0392(16) 0.0528(18) 0.0084(14) 0.0100(15) 0.0192(14)
C103 0.0372(13) 0.0264(12) 0.0230(11) 0.0058(10) 0.0008(9) -0.0046(11)
C113 0.0443(17) 0.0349(16) 0.059(2) 0.0095(14) -0.0085(14) 0.0038(12)
C123 0.0452(16) 0.0369(16) 0.0476(17) 0.0085(13) -0.0001(13) -0.0144(13)

loop_
_atom_type_symbol
_atom_type_description
_atom_type_scat_dispersion_real
_atom_type_scat_dispersion_imag
_atom_type_scat_source
C C 0.0033 0.0016 'International Tables Vol C Tables 4.2.6.8 and 6.1.1.4'
H H 0.0000 0.0000 'International Tables Vol C Tables 4.2.6.8 and 6.1.1.4'
N N 0.0061 0.0033 'International Tables Vol C Tables 4.2.6.8 and 6.1.1.4'
Co Co 0.3494 0.9721 'International Tables Vol C Tables 4.2.6.8 and 6.1.1.4'

loop_
_geom_angle_atom_site_label_1
_geom_angle_atom_site_label_2
_geom_angle_atom_site_label_3
_geom_angle
N21 Co1 N11 97.69(7)
N21 Co1 C1 141.26(9)
N11 Co1 C1 120.60(9)
C2 C1 Co1 120.94(18)
C2 C1 H1A 107.1
Co1 C1 H1A 107.1
C2 C1 H1B 107.1
Co1 C1 H1B 107.1
H1A C1 H1B 106.8
C3 C2 C1 113.0(2)
C3 C2 H2A 109.0
C1 C2 H2A 109.0
C3 C2 H2B 109.0
C1 C2 H2B 109.0
H2A C2 H2B 107.8
C2 C3 C4 114.9(2)
C2 C3 H3A 108.5
C4 C3 H3A 108.5
C2 C3 H3B 108.5
C4 C3 H3B 108.5
H3A C3 H3B 107.5
C5 C4 C3 115.8(2)
C5 C4 H4A 108.3
C3 C4 H4A 108.3
C5 C4 H4B 108.3
C3 C4 H4B 108.3
H4A C4 H4B 107.4
C4 C5 C6 113.5(2)
C4 C5 H5A 108.9
C6 C5 H5A 108.9
C4 C5 H5B 108.9
C6 C5 H5B 108.9
H5A C5 H5B 107.7
C5 C6 H6A 109.5
C5 C6 H6B 109.5
H6A C6 H6B 109.5
C5 C6 H6C 109.5
H6A C6 H6C 109.5
H6B C6 H6C 109.5
C21 N11 C12 127.58(18)
C21 N11 Co1 123.24(14)
C12 N11 Co1 109.13(13)
C41 N21 C13 125.04(17)
C41 N21 Co1 123.30(14)
C13 N21 Co1 111.03(13)
C61 C11 C71 106.97(18)
C61 C11 C81 105.89(17)
C71 C11 C81 109.65(18)
C61 C11 C21 116.97(17)
C71 C11 C21 109.04(17)
C81 C11 C21 108.15(17)
N11 C21 C31 121.15(19)
N11 C21 C11 125.74(18)
C31 C21 C11 113.10(17)
C21 C31 C41 133.04(19)
C21 C31 H31A 113.5
C41 C31 H31A 113.5
N21 C41 C31 121.54(18)
N21 C41 C51 125.52(18)
C31 C41 C51 112.95(18)
C91 C51 C111 106.45(18)
C91 C51 C101 105.42(18)
C111 C51 C101 110.03(18)
C91 C51 C41 118.27(18)
C111 C51 C41 108.48(17)
C101 C51 C41 108.03(17)
C11 C61 H61A 109.5
C11 C61 H61B 109.5
H61A C61 H61B 109.5
C11 C61 H61C 109.5
H61A C61 H61C 109.5
H61B C61 H61C 109.5
C11 C71 H71A 109.5
C11 C71 H71B 109.5
H71A C71 H71B 109.5
C11 C71 H71C 109.5
H71A C71 H71C 109.5
H71B C71 H71C 109.5
C11 C81 H81A 109.5
C11 C81 H81B 109.5
H81A C81 H81B 109.5
C11 C81 H81C 109.5
H81A C81 H81C 109.5
H81B C81 H81C 109.5
C51 C91 H91A 109.5
C51 C91 H91B 109.5
H91A C91 H91B 109.5
C51 C91 H91C 109.5
H91A C91 H91C 109.5
H91B C91 H91C 109.5
C51 C101 H10A 109.5
C51 C101 H10B 109.5
H10A C101 H10B 109.5
C51 C101 H10C 109.5
H10A C101 H10C 109.5
H10B C101 H10C 109.5
C51 C111 H11A 109.5
C51 C111 H11B 109.5
H11A C111 H11B 109.5
C51 C111 H11C 109.5
H11A C111 H11C 109.5
H11B C111 H11C 109.5
C62 C12 C22 120.81(19)
C62 C12 N11 119.47(18)
C22 C12 N11 119.20(18)
C32 C22 C12 118.3(2)
C32 C22 C72 119.8(2)
C12 C22 C72 121.89(19)
C42 C32 C22 121.5(2)
C42 C32 H32A 119.2
C22 C32 H32A 119.2
C32 C42 C52 119.5(2)
C32 C42 H42A 120.3
C52 C42 H42A 120.3
C42 C52 C62 121.5(2)
C42 C52 H52A 119.2
C62 C52 H52A 119.2
C52 C62 C12 118.4(2)
C52 C62 C102 119.1(2)
C12 C62 C102 122.53(19)
C22 C72 C82 109.98(19)
C22 C72 C92 112.87(19)
C82 C72 C92 109.9(2)
C22 C72 H72A 108.0
C82 C72 H72A 108.0
C92 C72 H72A 108.0
C72 C82 H82A 109.5
C72 C82 H82B 109.5
H82A C82 H82B 109.5
C72 C82 H82C 109.5
H82A C82 H82C 109.5
H82B C82 H82C 109.5
C72 C92 H92A 109.5
C72 C92 H92B 109.5
H92A C92 H92B 109.5
C72 C92 H92C 109.5
H92A C92 H92C 109.5
H92B C92 H92C 109.5
C62 C102 C122 110.72(19)
C62 C102 C112 111.73(19)
C122 C102 C112 110.21(19)
C62 C102 H10D 108.0
C122 C102 H10D 108.0
C112 C102 H10D 108.0
C102 C112 H11D 109.5
C102 C112 H11E 109.5
H11D C112 H11E 109.5
C102 C112 H11F 109.5
H11D C112 H11F 109.5
H11E C112 H11F 109.5
C102 C122 H12A 109.5
C102 C122 H12B 109.5
H12A C122 H12B 109.5
C102 C122 H12C 109.5
H12A C122 H12C 109.5
H12B C122 H12C 109.5
C23 C13 C63 121.5(2)
C23 C13 N21 118.68(19)
C63 C13 N21 119.68(19)
C33 C23 C13 118.1(2)
C33 C23 C73 120.5(2)
C13 C23 C73 121.41(19)
C43 C33 C23 120.8(2)
C43 C33 H33A 119.6
C23 C33 H33A 119.6
C53 C43 C33 120.3(2)
C53 C43 H43A 119.8
C33 C43 H43A 119.8
C43 C53 C63 121.5(2)
C43 C53 H53A 119.3
C63 C53 H53A 119.3
C53 C63 C13 117.7(2)
C53 C63 C103 120.9(2)
C13 C63 C103 121.4(2)
C83 C73 C23 110.6(2)
C83 C73 C93 110.4(2)
C23 C73 C93 113.2(2)
C83 C73 H73A 107.5
C23 C73 H73A 107.5
C93 C73 H73A 107.5
C73 C83 H83A 109.5
C73 C83 H83B 109.5
H83A C83 H83B 109.5
C73 C83 H83C 109.5
H83A C83 H83C 109.5
H83B C83 H83C 109.5
C73 C93 H93A 109.5
C73 C93 H93B 109.5
H93A C93 H93B 109.5
C73 C93 H93C 109.5
H93A C93 H93C 109.5
H93B C93 H93C 109.5
C63 C103 C113 111.5(2)
C63 C103 C123 112.6(2)
C113 C103 C123 109.3(2)
C63 C103 H10E 107.7
C113 C103 H10E 107.7
C123 C103 H10E 107.7
C103 C113 H11G 109.5
C103 C113 H11H 109.5
H11G C113 H11H 109.5
C103 C113 H11I 109.5
H11G C113 H11I 109.5
H11H C113 H11I 109.5
C103 C123 H12D 109.5
C103 C123 H12E 109.5
H12D C123 H12E 109.5
C103 C123 H12F 109.5
H12D C123 H12F 109.5
H12E C123 H12F 109.5

loop_
_geom_bond_atom_site_label_1
_geom_bond_atom_site_label_2
_geom_bond_distance
Co1 N21 1.9497(17)
Co1 N11 1.9603(18)
Co1 C1 2.011(2)
C1 C2 1.517(4)
C1 H1A 0.9900
C1 H1B 0.9900
C2 C3 1.509(4)
C2 H2A 0.9900
C2 H2B 0.9900
C3 C4 1.532(4)
C3 H3A 0.9900
C3 H3B 0.9900
C4 C5 1.505(4)
C4 H4A 0.9900
C4 H4B 0.9900
C5 C6 1.523(4)
C5 H5A 0.9900
C5 H5B 0.9900
C6 H6A 0.9800
C6 H6B 0.9800
C6 H6C 0.9800
N11 C21 1.336(3)
N11 C12 1.434(3)
N21 C41 1.333(3)
N21 C13 1.436(3)
C11 C61 1.528(3)
C11 C71 1.536(3)
C11 C81 1.540(3)
C11 C21 1.564(3)
C21 C31 1.405(3)
C31 C41 1.406(3)
C31 H31A 0.9500
C41 C51 1.563(3)
C51 C91 1.537(3)
C51 C111 1.542(3)
C51 C101 1.544(3)
C61 H61A 0.9800
C61 H61B 0.9800
C61 H61C 0.9800
C71 H71A 0.9800
C71 H71B 0.9800
C71 H71C 0.9800
C81 H81A 0.9800
C81 H81B 0.9800
C81 H81C 0.9800
C91 H91A 0.9800
C91 H91B 0.9800
C91 H91C 0.9800
C101 H10A 0.9800
C101 H10B 0.9800
C101 H10C 0.9800
C111 H11A 0.9800
C111 H11B 0.9800
C111 H11C 0.9800
C12 C62 1.405(3)
C12 C22 1.409(3)
C22 C32 1.394(3)
C22 C72 1.516(3)
C32 C42 1.381(3)
C32 H32A 0.9500
C42 C52 1.381(3)
C42 H42A 0.9500
C52 C62 1.393(3)
C52 H52A 0.9500
C62 C102 1.517(3)
C72 C82 1.524(3)
C72 C92 1.534(3)
C72 H72A 1.0000
C82 H82A 0.9800
C82 H82B 0.9800
C82 H82C 0.9800
C92 H92A 0.9800
C92 H92B 0.9800
C92 H92C 0.9800
C102 C122 1.530(3)
C102 C112 1.537(3)
C102 H10D 1.0000
C112 H11D 0.9800
C112 H11E 0.9800
C112 H11F 0.9800
C122 H12A 0.9800
C122 H12B 0.9800
C122 H12C 0.9800
C13 C23 1.402(3)
C13 C63 1.410(3)
C23 C33 1.391(3)
C23 C73 1.516(3)
C33 C43 1.384(4)
C33 H33A 0.9500
C43 C53 1.369(4)
C43 H43A 0.9500
C53 C63 1.389(3)
C53 H53A 0.9500
C63 C103 1.518(3)
C73 C83 1.515(4)
C73 C93 1.519(3)
C73 H73A 1.0000
C83 H83A 0.9800
C83 H83B 0.9800
C83 H83C 0.9800
C93 H93A 0.9800
C93 H93B 0.9800
C93 H93C 0.9800
C103 C113 1.525(4)
C103 C123 1.538(3)
C103 H10E 1.0000
C113 H11G 0.9800
C113 H11H 0.9800
C113 H11I 0.9800
C123 H12D 0.9800
C123 H12E 0.9800
C123 H12F 0.9800

loop_
_geom_torsion_atom_site_label_1
_geom_torsion_atom_site_label_2
_geom_torsion_atom_site_label_3
_geom_torsion_atom_site_label_4
_geom_torsion
N21 Co1 C1 C2 -54.0(3)
N11 Co1 C1 C2 135.81(19)
Co1 C1 C2 C3 71.2(3)
C1 C2 C3 C4 -175.2(2)
C2 C3 C4 C5 -65.0(3)
C3 C4 C5 C6 -174.5(2)
N21 Co1 N11 C21 -1.10(18)
C1 Co1 N11 C21 172.70(17)
N21 Co1 N11 C12 -178.83(13)
C1 Co1 N11 C12 -5.03(18)
N11 Co1 N21 C41 1.01(17)
C1 Co1 N21 C41 -170.44(18)
N11 Co1 N21 C13 -170.27(14)
C1 Co1 N21 C13 18.3(2)
C12 N11 C21 C31 177.21(19)
Co1 N11 C21 C31 -0.1(3)
C12 N11 C21 C11 -3.2(3)
Co1 N11 C21 C11 179.51(15)
C61 C11 C21 N11 -1.2(3)
C71 C11 C21 N11 120.2(2)
C81 C11 C21 N11 -120.6(2)
C61 C11 C21 C31 178.40(19)
C71 C11 C21 C31 -60.1(2)
C81 C11 C21 C31 59.1(2)
N11 C21 C31 C41 2.1(4)
C11 C21 C31 C41 -177.5(2)
C13 N21 C41 C31 170.31(19)
Co1 N21 C41 C31 0.3(3)
C13 N21 C41 C51 -9.5(3)
Co1 N21 C41 C51 -179.54(15)
C21 C31 C41 N21 -2.2(4)
C21 C31 C41 C51 177.6(2)
N21 C41 C51 C91 -2.8(3)
C31 C41 C51 C91 177.38(19)
N21 C41 C51 C111 118.4(2)
C31 C41 C51 C111 -61.4(2)
N21 C41 C51 C101 -122.3(2)
C31 C41 C51 C101 57.9(2)
C21 N11 C12 C62 100.0(3)
Co1 N11 C12 C62 -82.4(2)
C21 N11 C12 C22 -88.2(3)
Co1 N11 C12 C22 89.44(19)
C62 C12 C22 C32 -0.8(3)
N11 C12 C22 C32 -172.54(19)
C62 C12 C22 C72 176.52(19)
N11 C12 C22 C72 4.8(3)
C12 C22 C32 C42 -0.5(3)
C72 C22 C32 C42 -177.9(2)
C22 C32 C42 C52 0.9(3)
C32 C42 C52 C62 0.1(3)
C42 C52 C62 C12 -1.4(3)
C42 C52 C62 C102 177.5(2)
C22 C12 C62 C52 1.7(3)
N11 C12 C62 C52 173.42(19)
C22 C12 C62 C102 -177.10(19)
N11 C12 C62 C102 -5.4(3)
C32 C22 C72 C82 70.1(3)
C12 C22 C72 C82 -107.2(2)
C32 C22 C72 C92 -53.0(3)
C12 C22 C72 C92 129.6(2)
C52 C62 C102 C122 -60.4(3)
C12 C62 C102 C122 118.5(2)
C52 C62 C102 C112 62.9(3)
C12 C62 C102 C112 -118.3(2)
C41 N21 C13 C23 -85.3(3)
Co1 N21 C13 C23 85.8(2)
C41 N21 C13 C63 99.4(2)
Co1 N21 C13 C63 -89.5(2)
C63 C13 C23 C33 0.3(3)
N21 C13 C23 C33 -174.9(2)
C63 C13 C23 C73 -179.4(2)
N21 C13 C23 C73 5.4(3)
C13 C23 C33 C43 0.0(4)
C73 C23 C33 C43 179.7(2)
C23 C33 C43 C53 -0.3(4)
C33 C43 C53 C63 0.4(4)
C43 C53 C63 C13 -0.1(4)
C43 C53 C63 C103 -178.7(2)
C23 C13 C63 C53 -0.2(3)
N21 C13 C63 C53 174.9(2)
C23 C13 C63 C103 178.3(2)
N21 C13 C63 C103 -6.6(3)
C33 C23 C73 C83 82.7(3)
C13 C23 C73 C83 -97.6(3)
C33 C23 C73 C93 -41.8(3)
C13 C23 C73 C93 137.9(2)
C53 C63 C103 C113 -82.7(3)
C13 C63 C103 C113 98.8(3)
C53 C63 C103 C123 40.6(3)
C13 C63 C103 C123 -137.9(2)
